data_1573355
loop_
_publ_author_name
'Gajda, Roman'
'S&#x142;awi&#x144;ski, Wojciech'
'Por&#x119;ba, Tomasz'
'Parafiniuk, Jan'
'Mezouar, Mohamed'
'Dera, Przemys&#x142;aw'
'Wo&#x17a;niak, Krzysztof'

_publ_section_title
;
 Incommensurately modulated structure of
 Zn<sub>4</sub>Si<sub>2</sub>O<sub>7</sub>(OH)<sub>2</sub>&#xb7;H<sub>2</sub>O
 at high pressure.
;
_journal_issue 1
_journal_name_full IUCrJ
_journal_paper_doi 10.1107/S2052252524011060
_journal_volume 12
_journal_year 2025
_chemical_formula_moiety 'O9 Si2 Zn4, O'
_chemical_formula_sum 'O10 Si2 Zn4'
_chemical_formula_weight 477.66
_space_group_crystal_system orthorhombic
_space_group_IT_number 34
_space_group_name_Hall 'P 2 -2n'
_space_group_name_H-M_alt 'P n n 2'
_audit_creation_date 2024-08-16
_audit_creation_method
;
Olex2 1.5
(compiled 2024.02.16 svn.r378c4104 for OlexSys, GUI svn.r6928)
;
_cell_angle_alpha 90
_cell_angle_beta 90
_cell_angle_gamma 90
_cell_formula_units_Z 2
_cell_length_a 8.1559(2)
_cell_length_b 10.636(3)
_cell_length_c 5.04750(10)
_cell_measurement.pressure 3190000

_cell_measurement_reflns_used 2172
_cell_measurement_temperature 293
_cell_measurement_theta_max 22.8410
_cell_measurement_theta_min 1.5710
_cell_volume 437.85(12)
_computing_molecular_graphics 'Olex2 1.5 (Dolomanov et al., 2009)'
_computing_publication_material 'Olex2 1.5 (Dolomanov et al., 2009)'
_computing_structure_refinement 'SHELXL 2018/3 (Sheldrick, 2015)'
_diffrn_ambient_temperature 293(2)
_diffrn_measured_fraction_theta_full 0.434
_diffrn_measured_fraction_theta_max 0.318
_diffrn_measurement_device_type 'esperanto-CrysAlisPro-abstract goniometer imported esperanto images'
_diffrn_radiation_type synchrotron
_diffrn_radiation_wavelength 0.35424
_diffrn_reflns_av_R_equivalents 0.0379
_diffrn_reflns_av_unetI/netI 0.0359
_diffrn_reflns_Laue_measured_fraction_full 0.434
_diffrn_reflns_Laue_measured_fraction_max 0.318
_diffrn_reflns_limit_h_max 16
_diffrn_reflns_limit_h_min -16
_diffrn_reflns_limit_k_max 7
_diffrn_reflns_limit_k_min -7
_diffrn_reflns_limit_l_max 9
_diffrn_reflns_limit_l_min -9
_diffrn_reflns_number 5254
_diffrn_reflns_point_group_measured_fraction_full 0.391
_diffrn_reflns_point_group_measured_fraction_max 0.292
_diffrn_reflns_theta_full 12.271
_diffrn_reflns_theta_max 22.826
_diffrn_reflns_theta_min 1.568
_diffrn_source synchrotron
_exptl_absorpt_correction_T_max 1.00000
_exptl_absorpt_correction_T_min 0.57788
_exptl_absorpt_correction_type multi-scan
_exptl_absorpt_process_details
;
CrysAlisPro 1.171.40.53 (Rigaku Oxford Diffraction, 2019)
Empirical absorption correction using spherical harmonics,
 implemented in SCALE3 ABSPACK scaling algorithm.
;
_exptl_crystal_colour colourless
_exptl_crystal_density_diffrn 3.623
_exptl_crystal_description block
_exptl_crystal_F_000 456
_exptl_crystal_size_max 0.06
_exptl_crystal_size_mid 0.04
_exptl_crystal_size_min 0.02
_refine_diff_density_max 0.751
_refine_diff_density_min -0.704
_refine_diff_density_rms 0.135
_refine_ls_abs_structure_details
;
 Classical Flack method preferred over Parsons because s.u. lower.
;
_refine_ls_abs_structure_Flack -0.05(8)
_refine_ls_extinction_method none
_refine_ls_goodness_of_fit_ref 1.036
_refine_ls_hydrogen_treatment undef
_refine_ls_matrix_type full
_refine_ls_number_parameters 74
_refine_ls_number_reflns 1406
_refine_ls_number_restraints 1
_refine_ls_restrained_S_all 1.036
_refine_ls_R_factor_all 0.0370
_refine_ls_R_factor_gt 0.0337
_refine_ls_shift/su_max 0.000
_refine_ls_shift/su_mean 0.000
_refine_ls_structure_factor_coef Fsqd
_refine_ls_weighting_details 'w=1/[\s^2^(Fo^2^)+(0.0626P)^2^] where P=(Fo^2^+2Fc^2^)/3'
_refine_ls_weighting_scheme calc
_refine_ls_wR_factor_gt 0.0924
_refine_ls_wR_factor_ref 0.0957
_reflns_Friedel_coverage 0.723
_reflns_Friedel_fraction_full 0.336
_reflns_Friedel_fraction_max 0.263
_reflns_number_gt 1281
_reflns_number_total 1406
_reflns_threshold_expression 'I > 2\s(I)'
_cod_data_source_file fc5081.cif
_cod_data_source_block 3_19GPa_Pnn2_DESY_crystal_3
_cod_original_cell_volume 437.85(11)
_cod_database_code 1573355
_shelx_shelxl_version_number 2018/3
_shelx_space_group_comment
;
The symmetry employed for this shelxl refinement is uniquely defined
by the following loop, which should always be used as a source of
symmetry information in preference to the above space-group names.
They are only intended as comments.
;
_cell_oxdiff_length_a 10.6358(16)
_cell_oxdiff_length_b 8.1551(2)
_cell_oxdiff_length_c 5.04815(12)
_cell_oxdiff_angle_alpha 90.026(2)
_cell_oxdiff_angle_beta 90.017(5)
_cell_oxdiff_angle_gamma 89.987(5)
_cell_oxdiff_volume 437.85(7)
_cell_oxdiff_measurement_reflns_used 2172
_oxdiff_exptl_absorpt_empirical_full_min 0.648
_oxdiff_exptl_absorpt_empirical_full_max 1.959
_oxdiff_exptl_absorpt_empirical_details
;
Empirical correction (ABSPACK) includes:
- Absorption correction using spherical harmonics
- Frame scaling
- Detector area scaling
;
_olex2_refinement_description
;
;
_olex2_submission_special_instructions 'No special instructions were received'

loop_
_space_group_symop_operation_xyz
'x, y, z'
'-x, -y, z'
'x+1/2, -y+1/2, z+1/2'
'-x+1/2, y+1/2, z+1/2'

loop_
_atom_site_label
_atom_site_type_symbol
_atom_site_fract_x
_atom_site_fract_y
_atom_site_fract_z
_atom_site_U_iso_or_equiv
_atom_site_adp_type
_atom_site_occupancy
_atom_site_site_symmetry_order
_atom_site_calc_flag
_atom_site_refinement_flags_posn
_atom_site_refinement_flags_adp
_atom_site_refinement_flags_occupancy
_atom_site_disorder_assembly
_atom_site_disorder_group
Zn1 Zn 0.23405(4) 0.14767(8) 0.61465(8) 0.0123(3) Uani 1 1 d . . . . .
Zn2 Zn 0.31663(4) 0.33293(8) 0.11982(8) 0.0129(3) Uani 1 1 d . . . . .
Si1 Si 0.52270(7) 0.3560(2) 0.6082(3) 0.0088(7) Uani 1 1 d . . . . .
O1 O 0.3714(3) 0.2795(8) 0.4782(5) 0.019(3) Uani 1 1 d . . . . .
O2 O 0.6967(3) 0.3122(7) 0.4857(5) 0.017(2) Uani 1 1 d . . . . .
O3 O 0.5240(2) 0.3399(6) 0.9250(5) 0.011(2) Uani 1 1 d . . . . .
O4 O 0.1834(3) 0.4802(9) 0.0746(10) 0.029(3) Uani 1 1 d . . . . .
O5 O 0.500000 0.500000 0.5084(9) 0.021(4) Uani 1 2 d S T P . .
O6 O 0.000000 0.500000 -0.402(2) 0.071(9) Uani 1 2 d S T P . .

loop_
_atom_site_aniso_label
_atom_site_aniso_U_11
_atom_site_aniso_U_22
_atom_site_aniso_U_33
_atom_site_aniso_U_23
_atom_site_aniso_U_13
_atom_site_aniso_U_12
Zn1 0.01217(13) 0.0146(11) 0.01006(14) 0.0001(3) 0.00001(13) -0.00276(15)
Zn2 0.01277(13) 0.0160(10) 0.01001(13) 0.0005(3) -0.00012(14) -0.00336(14)
Si1 0.0091(3) 0.010(2) 0.0070(3) -0.0005(5) 0.0002(3) -0.0001(3)
O1 0.0211(10) 0.026(8) 0.0095(8) 0.0026(13) -0.0039(7) -0.0107(15)
O2 0.0151(8) 0.027(7) 0.0100(8) 0.0021(14) 0.0033(6) 0.0098(13)
O3 0.0122(8) 0.012(8) 0.0074(8) 0.0025(10) -0.0006(4) -0.0009(9)
O4 0.0169(9) 0.033(10) 0.038(3) 0.001(3) -0.0056(10) -0.0029(17)
O5 0.0239(14) 0.026(13) 0.0130(15) 0.000 0.000 0.005(3)
O6 0.045(3) 0.15(3) 0.022(3) 0.000 0.000 -0.041(6)

loop_
_atom_type_symbol
_atom_type_description
_atom_type_scat_dispersion_real
_atom_type_scat_dispersion_imag
_atom_type_scat_source
O O 0.0003 0.0013 'International Tables Vol C Tables 4.2.6.8 and 6.1.1.4'
Si Si 0.0175 0.0165 'International Tables Vol C Tables 4.2.6.8 and 6.1.1.4'
Zn Zn 0.2130 0.4015 'International Tables Vol C Tables 4.2.6.8 and 6.1.1.4'

loop_
_geom_angle_atom_site_label_1
_geom_angle_atom_site_label_2
_geom_angle_atom_site_label_3
_geom_angle
_geom_angle_site_symmetry_1
_geom_angle_site_symmetry_3
_geom_angle_publ_flag
O1 Zn1 O2 106.0(2) . 3_455 ?
O1 Zn1 O3 106.51(19) . 3_454 ?
O2 Zn1 O3 108.52(12) 3_455 3_454 ?
O4 Zn1 O1 115.8(2) 4_545 . ?
O4 Zn1 O2 111.1(3) 4_545 3_455 ?
O4 Zn1 O3 108.5(2) 4_545 3_454 ?
O1 Zn2 Si1 29.60(17) . . ?
O1 Zn2 O2 101.9(2) . 3_454 ?
O1 Zn2 O3 106.22(12) . 1_554 ?
O2 Zn2 Si1 129.25(14) 3_454 . ?
O2 Zn2 O3 106.81(17) 3_454 1_554 ?
O3 Zn2 Si1 85.72(8) 1_554 . ?
O4 Zn2 Si1 110.41(18) . . ?
O4 Zn2 O1 118.6(3) . . ?
O4 Zn2 O2 108.7(2) . 3_454 ?
O4 Zn2 O3 113.5(2) . 1_554 ?
O1 Si1 Zn2 36.50(18) . . ?
O1 Si1 O5 105.2(3) . . ?
O2 Si1 Zn2 98.87(12) . . ?
O2 Si1 O1 111.7(3) . . ?
O2 Si1 O5 104.7(3) . . ?
O3 Si1 Zn2 144.47(10) . . ?
O3 Si1 O1 110.8(2) . . ?
O3 Si1 O2 110.10(17) . . ?
O3 Si1 O5 114.2(3) . . ?
O5 Si1 Zn2 75.98(14) . . ?
Zn1 O1 Zn2 114.32(19) . . ?
Si1 O1 Zn1 131.8(2) . . ?
Si1 O1 Zn2 113.9(3) . . ?
Zn1 O2 Zn2 115.5(2) 3_554 3 ?
Si1 O2 Zn1 116.3(2) . 3_554 ?
Si1 O2 Zn2 122.4(3) . 3 ?
Zn2 O3 Zn1 120.71(14) 1_556 3 ?
Si1 O3 Zn1 118.85(13) . 3 ?
Si1 O3 Zn2 119.84(12) . 1_556 ?
Zn1 O4 Zn2 123.17(16) 4_554 . ?
Si1 O5 Si1 143.8(3) 2_665 . ?

loop_
_geom_bond_atom_site_label_1
_geom_bond_atom_site_label_2
_geom_bond_distance
_geom_bond_site_symmetry_2
_geom_bond_publ_flag
Zn1 O1 1.922(6) . ?
Zn1 O2 1.945(3) 3_455 ?
Zn1 O3 1.967(2) 3_454 ?
Zn1 O4 1.915(10) 4_545 ?
Zn2 Si1 2.9938(13) . ?
Zn2 O1 1.948(3) . ?
Zn2 O2 1.949(6) 3_454 ?
Zn2 O3 1.958(2) 1_554 ?
Zn2 O4 1.920(8) . ?
Si1 O1 1.617(5) . ?
Si1 O2 1.617(3) . ?
Si1 O3 1.608(3) . ?
Si1 O5 1.623(2) . ?

loop_
_geom_torsion_atom_site_label_1
_geom_torsion_atom_site_label_2
_geom_torsion_atom_site_label_3
_geom_torsion_atom_site_label_4
_geom_torsion
_geom_torsion_site_symmetry_1
_geom_torsion_site_symmetry_2
_geom_torsion_site_symmetry_3
_geom_torsion_site_symmetry_4
_geom_torsion_publ_flag
Zn2 Si1 O1 Zn1 -178.9(8) . . . . ?
Zn2 Si1 O2 Zn1 31.5(4) . . . 3_554 ?
Zn2 Si1 O2 Zn2 -120.2(2) . . . 3 ?
Zn2 Si1 O3 Zn1 170.84(14) . . . 3 ?
Zn2 Si1 O3 Zn2 -18.0(7) . . . 1_556 ?
Zn2 Si1 O5 Si1 144.23(3) . . . 2_665 ?
O1 Si1 O2 Zn1 67.1(5) . . . 3_554 ?
O1 Si1 O2 Zn2 -84.7(3) . . . 3 ?
O1 Si1 O3 Zn1 152.2(4) . . . 3 ?
O1 Si1 O3 Zn2 -36.6(5) . . . 1_556 ?
O1 Si1 O5 Si1 122.07(14) . . . 2_665 ?
O2 Si1 O1 Zn1 106.1(4) . . . . ?
O2 Si1 O1 Zn2 -75.0(5) . . . . ?
O2 Si1 O3 Zn1 28.2(5) . . . 3 ?
O2 Si1 O3 Zn2 -160.6(4) . . . 1_556 ?
O2 Si1 O5 Si1 -120.10(16) . . . 2_665 ?
O3 Si1 O1 Zn1 -17.0(6) . . . . ?
O3 Si1 O1 Zn2 161.8(3) . . . . ?
O3 Si1 O2 Zn1 -169.4(3) . . . 3_554 ?
O3 Si1 O2 Zn2 38.9(5) . . . 3 ?
O3 Si1 O5 Si1 0.39(9) . . . 2_665 ?
O5 Si1 O1 Zn1 -140.9(5) . . . . ?
O5 Si1 O1 Zn2 38.0(4) . . . . ?
O5 Si1 O2 Zn1 -46.2(4) . . . 3_554 ?
O5 Si1 O2 Zn2 162.0(3) . . . 3 ?
O5 Si1 O3 Zn1 -89.2(3) . . . 3 ?
O5 Si1 O3 Zn2 81.9(4) . . . 1_556 ?
